data_7001065
loop_
_publ_author_name
'Powell-Jia, Darla'
'Ziller, Joseph W.'
'DiPasquale, Antonio G.'
'Rheingold, Arnold L.'
'Borovik, A. S.'

_publ_section_title
;
 A structure and reactivity analysis of monomeric Ni(ii)--hydroxo
 complexes prepared from water
;
_journal_issue 16
_journal_name_full 'Dalton Transactions'
_journal_page_first 2986
_journal_page_last 2992
_journal_paper_doi 10.1039/b820209e
_journal_year 2009
_chemical_formula_sum 'C17 H40 N6 Ni O3'
_chemical_formula_weight 435.26
_chemical_name_common DAP-B-039
_chemical_name_systematic
;
?
;
_space_group.centring_type P

_space_group_IT_number 61
_space_group.IT_number 61

_symmetry_cell_setting orthorhombic
_symmetry_space_group_name_Hall '-P 2ac 2ab'
_symmetry_space_group_name_H-M 'P b c a'
_atom_sites_solution_hydrogens geom
_atom_sites_solution_primary direct
_atom_sites_solution_secondary difmap
_audit_creation_method SHELXL-97
_cell_angle_alpha 90.00
_cell_angle_beta 90.00
_cell_angle_gamma 90.00
_cell_formula_units_Z 8
_cell_length_a 19.1117(19)
_cell_length_b 11.0948(10)
_cell_length_c 21.533(2)
_cell_measurement_reflns_used 5476
_cell_measurement_temperature 208(2)
_cell_measurement_theta_max 27.88
_cell_measurement_theta_min 2.32
_cell_volume 4565.9(7)
_computing_cell_refinement 'Bruker SMART'
_computing_data_collection 'Bruker SMART'
_computing_data_reduction 'Bruker SAINT'
_computing_molecular_graphics ORTEP-32
_computing_publication_material WinGX
_computing_structure_refinement SHELXL-97
_computing_structure_solution SIR-2004
_diffrn_ambient_temperature 208(2)
_diffrn_measured_fraction_theta_full 1.000
_diffrn_measured_fraction_theta_max 1.000
_diffrn_measurement_device_type 'CCD area detector'
_diffrn_measurement_method 'phi and omega scans'
_diffrn_radiation_monochromator graphite
_diffrn_radiation_source 'fine-focus sealed tube'
_diffrn_radiation_type MoK\a
_diffrn_radiation_wavelength 0.71073
_diffrn_reflns_av_R_equivalents 0.0428
_diffrn_reflns_av_sigmaI/netI 0.0281
_diffrn_reflns_limit_h_max 22
_diffrn_reflns_limit_h_min -22
_diffrn_reflns_limit_k_max 5
_diffrn_reflns_limit_k_min -13
_diffrn_reflns_limit_l_max 25
_diffrn_reflns_limit_l_min -25
_diffrn_reflns_number 25201
_diffrn_reflns_theta_full 25.00
_diffrn_reflns_theta_max 25.03
_diffrn_reflns_theta_min 2.13
_exptl_absorpt_coefficient_mu 0.877
_exptl_absorpt_correction_T_max 0.9658
_exptl_absorpt_correction_T_min 0.9021
_exptl_absorpt_correction_type multi-scan
_exptl_absorpt_process_details SADABS
_exptl_crystal_colour purple
_exptl_crystal_density_diffrn 1.266
_exptl_crystal_density_method 'not measured'
_exptl_crystal_description plate
_exptl_crystal_F_000 1888
_exptl_crystal_size_max 0.12
_exptl_crystal_size_mid 0.10
_exptl_crystal_size_min 0.04
_refine_diff_density_max 1.110
_refine_diff_density_min -0.720
_refine_diff_density_rms 0.098
_refine_ls_extinction_method none
_refine_ls_goodness_of_fit_ref 1.055
_refine_ls_hydrogen_treatment constr
_refine_ls_matrix_type full
_refine_ls_number_parameters 256
_refine_ls_number_reflns 4037
_refine_ls_number_restraints 0
_refine_ls_restrained_S_all 1.055
_refine_ls_R_factor_all 0.0799
_refine_ls_R_factor_gt 0.0675
_refine_ls_shift/su_max 0.001
_refine_ls_shift/su_mean 0.000
_refine_ls_structure_factor_coef Fsqd
_refine_ls_weighting_details 'calc w=1/[\s^2^(Fo^2^)+(0.1373P)^2^+5.0913P] where P=(Fo^2^+2Fc^2^)/3'
_refine_ls_weighting_scheme calc
_refine_ls_wR_factor_gt 0.2034
_refine_ls_wR_factor_ref 0.2208
_reflns_number_gt 3199
_reflns_number_total 4037
_reflns_threshold_expression >2sigma(I)
_cod_data_source_file b820209e.txt
_cod_data_source_block boro107
_cod_depositor_comments
;
The following automatic conversions were performed:
'_symmetry_cell_setting' value 'Orthorhombic' changed to 'orthorhombic'
according to '/home/saulius/struct/CIF-dictionaries/cif_core.dic'
dictionary named 'cif_core.dic' version 2.4.1 from 2010-06-29.

Automatic conversion script
Id: cif_fix_enum 1527 2010-12-29 10:47:43Z saulius 

The following automatic conversions were performed:

'_space_group.centring_type' value 'primitive' was replaced with the
value 'P' as specified in the replacement file
'/home/antanas/src/cod-tools/trunk/data/replacement-values/replacement_values.lst'.

Automatic conversion script
Id: cif_fix_values 5642 2017-10-24 12:04:52Z antanas 
;
_cod_original_cell_volume 4565.8(7)
_cod_original_sg_symbol_H-M Pbca
_cod_database_code 7001065

loop_
_symmetry_equiv_pos_as_xyz
'x, y, z'
'-x+1/2, -y, z+1/2'
'x+1/2, -y+1/2, -z'
'-x, y+1/2, -z+1/2'
'-x, -y, -z'
'x-1/2, y, -z-1/2'
'-x-1/2, y-1/2, z'
'x, -y-1/2, z-1/2'

loop_
_atom_site_label
_atom_site_type_symbol
_atom_site_fract_x
_atom_site_fract_y
_atom_site_fract_z
_atom_site_U_iso_or_equiv
_atom_site_adp_type
_atom_site_occupancy
_atom_site_symmetry_multiplicity
_atom_site_calc_flag
_atom_site_refinement_flags
_atom_site_disorder_assembly
_atom_site_disorder_group
C1 C 0.8058(3) 0.1105(5) 0.2344(3) 0.0808(17) Uani 1 1 d . . .
H1A H 0.8326 0.0632 0.2049 0.121 Uiso 1 1 calc R . .
H1B H 0.7781 0.0571 0.2603 0.121 Uiso 1 1 calc R . .
H1C H 0.8375 0.1567 0.2604 0.121 Uiso 1 1 calc R . .
C2 C 0.7083(3) 0.2462(5) 0.2455(3) 0.0713(14) Uani 1 1 d . . .
H2A H 0.6876 0.3192 0.2278 0.086 Uiso 1 1 calc R . .
H2B H 0.7321 0.2679 0.2843 0.086 Uiso 1 1 calc R . .
C3 C 0.6523(3) 0.1543(5) 0.2581(2) 0.0722(13) Uani 1 1 d . . .
H3A H 0.6703 0.0904 0.2852 0.087 Uiso 1 1 calc R . .
H3B H 0.6121 0.1922 0.2785 0.087 Uiso 1 1 calc R . .
C4 C 0.7984(3) 0.2842(5) 0.1658(3) 0.0744(14) Uani 1 1 d . . .
H4A H 0.8318 0.3255 0.1930 0.089 Uiso 1 1 calc R . .
H4B H 0.7662 0.3442 0.1486 0.089 Uiso 1 1 calc R . .
C5 C 0.8372(3) 0.2188(5) 0.1132(2) 0.0731(14) Uani 1 1 d . . .
H5A H 0.8490 0.2754 0.0799 0.088 Uiso 1 1 calc R . .
H5B H 0.8806 0.1827 0.1289 0.088 Uiso 1 1 calc R . .
C6 C 0.5715(2) 0.0440(4) 0.2008(2) 0.0591(11) Uani 1 1 d . . .
C7 C 0.8166(2) 0.0582(5) 0.0436(2) 0.0575(11) Uani 1 1 d . . .
C8 C 0.4872(3) -0.0835(7) 0.1437(3) 0.0844(18) Uani 1 1 d . . .
H8 H 0.4995 -0.1494 0.1727 0.101 Uiso 1 1 calc R . .
C9 C 0.4211(3) -0.0340(7) 0.1633(4) 0.0979(19) Uani 1 1 d . . .
H9A H 0.4266 0.0045 0.2035 0.147 Uiso 1 1 calc R . .
H9B H 0.3868 -0.0983 0.1666 0.147 Uiso 1 1 calc R . .
H9C H 0.4052 0.0249 0.1332 0.147 Uiso 1 1 calc R . .
C10 C 0.4845(4) -0.1350(8) 0.0803(4) 0.120(3) Uani 1 1 d . . .
H10A H 0.4510 -0.2006 0.0793 0.180 Uiso 1 1 calc R . .
H10B H 0.5305 -0.1652 0.0691 0.180 Uiso 1 1 calc R . .
H10C H 0.4704 -0.0731 0.0511 0.180 Uiso 1 1 calc R . .
C11 C 0.7862(3) -0.0842(6) -0.0377(2) 0.0716(14) Uani 1 1 d . . .
H11 H 0.8366 -0.0777 -0.0479 0.086 Uiso 1 1 calc R . .
C12 C 0.7683(12) -0.2039(10) -0.0418(4) 0.314(13) Uani 1 1 d . . .
H12A H 0.7676 -0.2391 -0.0005 0.471 Uiso 1 1 calc R . .
H12B H 0.8023 -0.2459 -0.0673 0.471 Uiso 1 1 calc R . .
H12C H 0.7223 -0.2112 -0.0604 0.471 Uiso 1 1 calc R . .
C13 C 0.7505(11) -0.026(2) -0.0826(5) 0.42(2) Uani 1 1 d . . .
H13A H 0.7053 -0.0645 -0.0885 0.628 Uiso 1 1 calc R . .
H13B H 0.7768 -0.0292 -0.1211 0.628 Uiso 1 1 calc R . .
H13C H 0.7436 0.0574 -0.0706 0.628 Uiso 1 1 calc R . .
C14 C 0.5163(3) 0.3139(5) 0.0535(3) 0.0842(17) Uani 1 1 d . . .
H14A H 0.5343 0.2341 0.0626 0.126 Uiso 1 1 calc R . .
H14B H 0.5513 0.3594 0.0307 0.126 Uiso 1 1 calc R . .
H14C H 0.4742 0.3068 0.0285 0.126 Uiso 1 1 calc R . .
C15 C 0.5632(3) 0.3810(4) 0.1527(3) 0.0649(12) Uani 1 1 d . . .
H15A H 0.5540 0.4300 0.1891 0.097 Uiso 1 1 calc R . .
H15B H 0.6018 0.4156 0.1295 0.097 Uiso 1 1 calc R . .
H15C H 0.5753 0.2998 0.1655 0.097 Uiso 1 1 calc R . .
C16 C 0.4778(2) 0.5040(4) 0.0991(2) 0.0635(12) Uani 1 1 d . . .
H16A H 0.4378 0.5034 0.0714 0.095 Uiso 1 1 calc R . .
H16B H 0.5163 0.5467 0.0795 0.095 Uiso 1 1 calc R . .
H16C H 0.4653 0.5442 0.1375 0.095 Uiso 1 1 calc R . .
C17 C 0.4429(3) 0.3143(5) 0.1456(3) 0.0858(17) Uani 1 1 d . . .
H17A H 0.4329 0.3557 0.1843 0.129 Uiso 1 1 calc R . .
H17B H 0.4572 0.2322 0.1543 0.129 Uiso 1 1 calc R . .
H17C H 0.4013 0.3135 0.1199 0.129 Uiso 1 1 calc R . .
N1 N 0.75951(19) 0.1924(3) 0.20094(16) 0.0526(8) Uani 1 1 d . . .
N2 N 0.6318(2) 0.1047(3) 0.19819(16) 0.0547(9) Uani 1 1 d . . .
N3 N 0.79006(18) 0.1254(4) 0.0903(2) 0.0577(10) Uani 1 1 d . . .
N4 N 0.5443(2) 0.0063(4) 0.14563(17) 0.0638(10) Uani 1 1 d . . .
H4 H 0.5607 0.0354 0.1111 0.077 Uiso 1 1 calc R . .
N5 N 0.7769(2) -0.0356(4) 0.02385(18) 0.0645(10) Uani 1 1 d . . .
H5 H 0.7456 -0.0666 0.0485 0.077 Uiso 1 1 calc R . .
N6 N 0.4996(2) 0.3774(3) 0.11271(18) 0.0561(9) Uani 1 1 d . . .
O1 O 0.65259(16) 0.0481(4) 0.07304(14) 0.0689(9) Uani 1 1 d . . .
H1 H 0.6496 0.0982 0.0445 0.103 Uiso 1 1 calc R . .
O2 O 0.5398(2) 0.0243(4) 0.25035(16) 0.0933(14) Uani 1 1 d . . .
O3 O 0.87538(16) 0.0769(4) 0.02003(17) 0.0731(9) Uani 1 1 d . . .
Ni1 Ni 0.70580(3) 0.11226(5) 0.13751(2) 0.0479(3) Uani 1 1 d . . .

loop_
_atom_site_aniso_label
_atom_site_aniso_U_11
_atom_site_aniso_U_22
_atom_site_aniso_U_33
_atom_site_aniso_U_23
_atom_site_aniso_U_13
_atom_site_aniso_U_12
C1 0.092(4) 0.078(4) 0.072(4) -0.012(3) -0.030(3) 0.017(3)
C2 0.079(3) 0.067(3) 0.068(3) -0.019(2) -0.005(2) 0.008(2)
C3 0.080(3) 0.082(3) 0.054(3) -0.010(2) 0.010(2) -0.014(3)
C4 0.071(3) 0.066(3) 0.087(4) -0.008(3) -0.003(3) -0.014(2)
C5 0.056(3) 0.092(4) 0.071(3) -0.011(3) 0.005(2) -0.024(3)
C6 0.066(3) 0.056(2) 0.055(3) 0.000(2) 0.012(2) -0.004(2)
C7 0.045(2) 0.075(3) 0.052(2) 0.003(2) -0.0018(19) 0.003(2)
C8 0.061(3) 0.112(5) 0.080(4) -0.024(3) 0.017(3) -0.017(3)
C9 0.075(4) 0.104(5) 0.115(5) -0.003(4) 0.015(4) 0.002(3)
C10 0.075(4) 0.165(7) 0.120(6) -0.048(6) -0.005(4) -0.014(4)
C11 0.062(3) 0.094(4) 0.059(3) -0.011(3) 0.010(2) -0.009(3)
C12 0.76(4) 0.098(7) 0.083(6) -0.036(5) 0.062(13) -0.037(14)
C13 0.60(4) 0.54(4) 0.113(9) -0.154(16) -0.166(16) 0.45(3)
C14 0.097(4) 0.085(4) 0.071(3) -0.022(3) -0.010(3) 0.020(3)
C15 0.057(3) 0.071(3) 0.067(3) 0.005(2) -0.012(2) 0.012(2)
C16 0.061(3) 0.061(3) 0.069(3) 0.007(2) -0.007(2) 0.009(2)
C17 0.072(4) 0.073(3) 0.112(5) 0.008(3) 0.012(3) -0.017(3)
N1 0.054(2) 0.0474(18) 0.0559(19) -0.0042(15) -0.0065(16) 0.0020(15)
N2 0.063(2) 0.056(2) 0.0453(19) -0.0038(15) 0.0063(16) -0.0062(17)
N3 0.045(2) 0.072(2) 0.056(2) -0.0072(18) 0.0002(16) -0.0085(16)
N4 0.058(2) 0.079(3) 0.054(2) -0.0058(19) 0.0128(17) -0.013(2)
N5 0.066(2) 0.074(3) 0.054(2) -0.0079(19) 0.0083(18) -0.013(2)
N6 0.054(2) 0.057(2) 0.058(2) -0.0016(17) -0.0021(17) 0.0042(16)
O1 0.0490(17) 0.108(3) 0.0497(17) -0.0098(17) 0.0032(14) -0.0163(17)
O2 0.109(3) 0.113(3) 0.057(2) -0.010(2) 0.030(2) -0.048(3)
O3 0.0421(17) 0.106(3) 0.071(2) -0.007(2) 0.0064(15) -0.0012(17)
Ni1 0.0465(4) 0.0523(4) 0.0448(4) -0.0013(2) -0.0001(2) -0.0015(2)

loop_
_atom_type_symbol
_atom_type_description
_atom_type_scat_dispersion_real
_atom_type_scat_dispersion_imag
_atom_type_scat_source
C C 0.0033 0.0016 'International Tables Vol C Tables 4.2.6.8 and 6.1.1.4'
H H 0.0000 0.0000 'International Tables Vol C Tables 4.2.6.8 and 6.1.1.4'
N N 0.0061 0.0033 'International Tables Vol C Tables 4.2.6.8 and 6.1.1.4'
O O 0.0106 0.0060 'International Tables Vol C Tables 4.2.6.8 and 6.1.1.4'
Ni Ni 0.3393 1.1124 'International Tables Vol C Tables 4.2.6.8 and 6.1.1.4'

loop_
_geom_angle_atom_site_label_1
_geom_angle_atom_site_label_2
_geom_angle_atom_site_label_3
_geom_angle
_geom_angle_site_symmetry_1
_geom_angle_site_symmetry_3
_geom_angle_publ_flag
N1 C1 H1A 109.5 . . ?
N1 C1 H1B 109.5 . . ?
H1A C1 H1B 109.5 . . ?
N1 C1 H1C 109.5 . . ?
H1A C1 H1C 109.5 . . ?
H1B C1 H1C 109.5 . . ?
N1 C2 C3 108.1(4) . . ?
N1 C2 H2A 110.1 . . ?
C3 C2 H2A 110.1 . . ?
N1 C2 H2B 110.1 . . ?
C3 C2 H2B 110.1 . . ?
H2A C2 H2B 108.4 . . ?
N2 C3 C2 106.7(4) . . ?
N2 C3 H3A 110.4 . . ?
C2 C3 H3A 110.4 . . ?
N2 C3 H3B 110.4 . . ?
C2 C3 H3B 110.4 . . ?
H3A C3 H3B 108.6 . . ?
N1 C4 C5 107.2(4) . . ?
N1 C4 H4A 110.3 . . ?
C5 C4 H4A 110.3 . . ?
N1 C4 H4B 110.3 . . ?
C5 C4 H4B 110.3 . . ?
H4A C4 H4B 108.5 . . ?
N3 C5 C4 106.7(4) . . ?
N3 C5 H5A 110.4 . . ?
C4 C5 H5A 110.4 . . ?
N3 C5 H5B 110.4 . . ?
C4 C5 H5B 110.4 . . ?
H5A C5 H5B 108.6 . . ?
O2 C6 N2 122.9(4) . . ?
O2 C6 N4 120.5(4) . . ?
N2 C6 N4 116.5(4) . . ?
O3 C7 N3 123.2(4) . . ?
O3 C7 N5 120.1(4) . . ?
N3 C7 N5 116.6(4) . . ?
C9 C8 N4 112.5(6) . . ?
C9 C8 C10 112.8(6) . . ?
N4 C8 C10 108.2(5) . . ?
C9 C8 H8 107.7 . . ?
N4 C8 H8 107.7 . . ?
C10 C8 H8 107.7 . . ?
C8 C9 H9A 109.5 . . ?
C8 C9 H9B 109.4 . . ?
H9A C9 H9B 109.5 . . ?
C8 C9 H9C 109.5 . . ?
H9A C9 H9C 109.5 . . ?
H9B C9 H9C 109.5 . . ?
C8 C10 H10A 109.4 . . ?
C8 C10 H10B 109.5 . . ?
H10A C10 H10B 109.5 . . ?
C8 C10 H10C 109.5 . . ?
H10A C10 H10C 109.5 . . ?
H10B C10 H10C 109.5 . . ?
C13 C11 C12 106.8(13) . . ?
C13 C11 N5 114.7(7) . . ?
C12 C11 N5 112.9(6) . . ?
C13 C11 H11 107.3 . . ?
C12 C11 H11 107.3 . . ?
N5 C11 H11 107.4 . . ?
C11 C12 H12A 109.8 . . ?
C11 C12 H12B 109.7 . . ?
H12A C12 H12B 109.2 . . ?
C11 C12 H12C 109.6 . . ?
H12A C12 H12C 109.2 . . ?
H12B C12 H12C 109.2 . . ?
C11 C13 H13A 111.2 . . ?
C11 C13 H13B 111.4 . . ?
H13A C13 H13B 107.5 . . ?
C11 C13 H13C 111.4 . . ?
H13A C13 H13C 107.6 . . ?
H13B C13 H13C 107.5 . . ?
N6 C14 H14A 109.5 . . ?
N6 C14 H14B 109.5 . . ?
H14A C14 H14B 109.5 . . ?
N6 C14 H14C 109.5 . . ?
H14A C14 H14C 109.5 . . ?
H14B C14 H14C 109.5 . . ?
N6 C15 H15A 109.5 . . ?
N6 C15 H15B 109.5 . . ?
H15A C15 H15B 109.5 . . ?
N6 C15 H15C 109.5 . . ?
H15A C15 H15C 109.5 . . ?
H15B C15 H15C 109.5 . . ?
N6 C16 H16A 109.5 . . ?
N6 C16 H16B 109.5 . . ?
H16A C16 H16B 109.5 . . ?
N6 C16 H16C 109.5 . . ?
H16A C16 H16C 109.5 . . ?
H16B C16 H16C 109.5 . . ?
N6 C17 H17A 109.5 . . ?
N6 C17 H17B 109.5 . . ?
H17A C17 H17B 109.5 . . ?
N6 C17 H17C 109.5 . . ?
H17A C17 H17C 109.5 . . ?
H17B C17 H17C 109.5 . . ?
C1 N1 C4 112.3(4) . . ?
C1 N1 C2 109.1(4) . . ?
C4 N1 C2 112.7(4) . . ?
C1 N1 Ni1 112.7(3) . . ?
C4 N1 Ni1 103.0(3) . . ?
C2 N1 Ni1 106.9(3) . . ?
C6 N2 C3 112.6(4) . . ?
C6 N2 Ni1 133.1(3) . . ?
C3 N2 Ni1 112.8(3) . . ?
C7 N3 C5 114.3(4) . . ?
C7 N3 Ni1 132.1(3) . . ?
C5 N3 Ni1 113.2(3) . . ?
C6 N4 C8 120.9(4) . . ?
C6 N4 H4 119.5 . . ?
C8 N4 H4 119.6 . . ?
C7 N5 C11 120.4(4) . . ?
C7 N5 H5 119.8 . . ?
C11 N5 H5 119.8 . . ?
C17 N6 C15 109.6(4) . . ?
C17 N6 C14 110.1(4) . . ?
C15 N6 C14 109.3(4) . . ?
C17 N6 C16 109.7(4) . . ?
C15 N6 C16 108.4(4) . . ?
C14 N6 C16 109.6(4) . . ?
Ni1 O1 H1 109.5 . . ?
O1 Ni1 N3 95.31(15) . . ?
O1 Ni1 N1 174.93(17) . . ?
N3 Ni1 N1 83.87(16) . . ?
O1 Ni1 N2 95.06(15) . . ?
N3 Ni1 N2 169.38(17) . . ?
N1 Ni1 N2 86.00(15) . . ?

loop_
_geom_bond_atom_site_label_1
_geom_bond_atom_site_label_2
_geom_bond_distance
_geom_bond_site_symmetry_2
_geom_bond_publ_flag
C1 N1 1.459(6) . ?
C1 H1A 0.9700 . ?
C1 H1B 0.9700 . ?
C1 H1C 0.9700 . ?
C2 N1 1.495(6) . ?
C2 C3 1.503(7) . ?
C2 H2A 0.9800 . ?
C2 H2B 0.9800 . ?
C3 N2 1.456(6) . ?
C3 H3A 0.9800 . ?
C3 H3B 0.9800 . ?
C4 N1 1.470(6) . ?
C4 C5 1.535(8) . ?
C4 H4A 0.9800 . ?
C4 H4B 0.9800 . ?
C5 N3 1.460(6) . ?
C5 H5A 0.9800 . ?
C5 H5B 0.9800 . ?
C6 O2 1.246(5) . ?
C6 N2 1.337(6) . ?
C6 N4 1.363(6) . ?
C7 O3 1.251(5) . ?
C7 N3 1.349(6) . ?
C7 N5 1.356(6) . ?
C8 C9 1.441(9) . ?
C8 N4 1.477(7) . ?
C8 C10 1.479(9) . ?
C8 H8 0.9900 . ?
C9 H9A 0.9700 . ?
C9 H9B 0.9700 . ?
C9 H9C 0.9700 . ?
C10 H10A 0.9700 . ?
C10 H10B 0.9700 . ?
C10 H10C 0.9700 . ?
C11 C13 1.349(13) . ?
C11 C12 1.375(13) . ?
C11 N5 1.441(6) . ?
C11 H11 0.9900 . ?
C12 H12A 0.9723 . ?
C12 H12B 0.9723 . ?
C12 H12C 0.9722 . ?
C13 H13A 0.9860 . ?
C13 H13B 0.9863 . ?
C13 H13C 0.9863 . ?
C14 N6 1.492(6) . ?
C14 H14A 0.9700 . ?
C14 H14B 0.9700 . ?
C14 H14C 0.9700 . ?
C15 N6 1.491(6) . ?
C15 H15A 0.9700 . ?
C15 H15B 0.9700 . ?
C15 H15C 0.9700 . ?
C16 N6 1.494(6) . ?
C16 H16A 0.9700 . ?
C16 H16B 0.9700 . ?
C16 H16C 0.9700 . ?
C17 N6 1.470(7) . ?
C17 H17A 0.9700 . ?
C17 H17B 0.9700 . ?
C17 H17C 0.9700 . ?
N1 Ni1 1.926(3) . ?
N2 Ni1 1.926(4) . ?
N3 Ni1 1.910(4) . ?
N4 H4 0.8700 . ?
N5 H5 0.8700 . ?
O1 Ni1 1.862(3) . ?
O1 H1 0.8300 . ?
